data_4334299
loop_
_publ_author_name
'Dmitri V. Konarev'
'Manabu Ishikawa'
'Salavat S. Khasanov'
'Akihiro Otsuka'
'Hideki Yamochi'
'Gunzi Saito'
'Rimma N. Lyubovskaya'

_publ_contact_author_address
;
Institute of Problems of Chemical Physics, RAS,
Chernogolovka, 142432, Russia
;
_publ_contact_author_email konarev@icp.ac.ru
_publ_contact_author_name 'Konarev, Dmitri V.'
_publ_section_title
;
 Synthesis, Structural and Magnetic Properties of Ternary Complexes of
 (Me4P+).{[Fe(I)Pc(-2)]-}.Triptycene and
 (Me4P+).{[Fe(I)Pc(-2)]-}.(N,N,N',N'-Tetrabenzyl-p-phenylenediamine)0.5
 with Iron(I) Phthalocyanine Anions
;
_journal_name_full 'Inorganic Chemistry'
_journal_page_first 3851
_journal_page_last 3859
_journal_paper_doi 10.1021/ic3025364
_journal_volume 52
_journal_year 2013
_chemical_formula_moiety 'C32 H16 N8 FE1, C4 H12 P1, C20 H14'
_chemical_formula_sum 'C56 H42 Fe N8 P'
_chemical_formula_weight 913.80
_chemical_name_systematic
;
 ?
;
_space_group_IT_number 14
_symmetry_cell_setting monoclinic
_symmetry_space_group_name_Hall '-P 2ybc'
_symmetry_space_group_name_H-M 'P 1 21/c 1'
_atom_sites_solution_hydrogens geom
_atom_sites_solution_primary direct
_atom_sites_solution_secondary difmap
_audit_creation_method SHELXL-97
_cell_angle_alpha 90.000(5)
_cell_angle_beta 93.022(5)
_cell_angle_gamma 90.000(5)
_cell_formula_units_Z 8
_cell_length_a 18.086(5)
_cell_length_b 25.771(5)
_cell_length_c 19.180(5)
_cell_measurement_reflns_used 2300
_cell_measurement_temperature 280(1)
_cell_measurement_theta_max 22
_cell_measurement_theta_min 2
_cell_volume 8927(4)
_computing_cell_refinement 'Bruker SAINT'
_computing_data_collection 'Bruker APEX2'
_computing_data_reduction 'Bruker SAINT'
_computing_structure_refinement 'SHELXL-97 (Sheldrick, 2008)'
_computing_structure_solution 'SHELXS-97 (Sheldrick, 2008)'
_diffrn_ambient_temperature 280(1)
_diffrn_measured_fraction_theta_full 0.989
_diffrn_measured_fraction_theta_max 0.989
_diffrn_measurement_device_type 'Bruker APEX-II CCD'
_diffrn_measurement_method '\f and \w scans'
_diffrn_radiation_monochromator graphite
_diffrn_radiation_source 'fine-focus sealed tube'
_diffrn_radiation_type MoK\a
_diffrn_radiation_wavelength 0.71073
_diffrn_reflns_av_R_equivalents 0.3294
_diffrn_reflns_av_sigmaI/netI 0.5437
_diffrn_reflns_limit_h_max 13
_diffrn_reflns_limit_h_min -19
_diffrn_reflns_limit_k_max 26
_diffrn_reflns_limit_k_min -26
_diffrn_reflns_limit_l_max 20
_diffrn_reflns_limit_l_min -15
_diffrn_reflns_number 22738
_diffrn_reflns_theta_full 21.97
_diffrn_reflns_theta_max 21.97
_diffrn_reflns_theta_min 1.32
_exptl_absorpt_coefficient_mu 0.424
_exptl_absorpt_correction_T_max 0.9958
_exptl_absorpt_correction_T_min 0.9015
_exptl_absorpt_correction_type multi-scan
_exptl_absorpt_process_details
;
SADABS-2008/1 - Bruker AXS area detector scaling and absorption correction 
;
_exptl_crystal_colour black
_exptl_crystal_density_diffrn 1.360
_exptl_crystal_description plate
_exptl_crystal_F_000 3800
_exptl_crystal_size_max 0.10
_exptl_crystal_size_mid 0.10
_exptl_crystal_size_min 0.01
_refine_diff_density_max 0.624
_refine_diff_density_min -0.768
_refine_diff_density_rms 0.163
_refine_ls_extinction_method none
_refine_ls_goodness_of_fit_ref 0.851
_refine_ls_hydrogen_treatment constr
_refine_ls_matrix_type full
_refine_ls_number_parameters 1189
_refine_ls_number_reflns 10771
_refine_ls_number_restraints 416
_refine_ls_restrained_S_all 0.834
_refine_ls_R_factor_all 0.3704
_refine_ls_R_factor_gt 0.0819
_refine_ls_shift/su_max 0.007
_refine_ls_shift/su_mean 0.001
_refine_ls_structure_factor_coef Fsqd
_refine_ls_weighting_details 'calc w=1/[\s^2^(Fo^2^)+(0.0843P)^2^+0.0000P] where P=(Fo^2^+2Fc^2^)/3'
_refine_ls_weighting_scheme calc
_refine_ls_wR_factor_gt 0.1557
_refine_ls_wR_factor_ref 0.2941
_reflns_number_gt 2339
_reflns_number_total 10771
_reflns_threshold_expression >2\s(I)
_cod_data_source_file ic3025364_si_003_1.cif
_cod_data_source_block FePc_Me4P_TPC
_cod_original_formula_sum 'C56 H42 Fe1 N8 P1'
_cod_database_code 4334299

loop_
_symmetry_equiv_pos_as_xyz
'x, y, z'
'-x, y+1/2, -z+1/2'
'-x, -y, -z'
'x, -y-1/2, z-1/2'

loop_
_atom_site_label
_atom_site_type_symbol
_atom_site_fract_x
_atom_site_fract_y
_atom_site_fract_z
_atom_site_U_iso_or_equiv
_atom_site_adp_type
_atom_site_occupancy
_atom_site_symmetry_multiplicity
_atom_site_calc_flag
_atom_site_refinement_flags
Fe1 Fe 0.71886(14) -0.05254(9) 0.27803(14) 0.0371(7) Uani 1 1 d U
N101 N 0.8176(7) -0.0530(5) 0.2472(7) 0.037(3) Uani 1 1 d U
N102 N 0.6813(7) -0.0685(5) 0.1852(7) 0.037(3) Uani 1 1 d U
N103 N 0.6197(7) -0.0571(5) 0.3095(7) 0.040(3) Uani 1 1 d U
N104 N 0.7565(7) -0.0423(5) 0.3712(7) 0.034(3) Uani 1 1 d U
N105 N 0.8884(7) -0.0384(5) 0.3582(8) 0.045(3) Uani 1 1 d U
N106 N 0.7951(8) -0.0711(6) 0.1226(7) 0.048(4) Uani 1 1 d U
N107 N 0.5508(7) -0.0753(5) 0.2001(7) 0.039(3) Uani 1 1 d U
N108 N 0.6433(8) -0.0442(6) 0.4346(7) 0.042(4) Uani 1 1 d U
C101 C 0.8831(10) -0.0470(7) 0.2884(10) 0.040(4) Uani 1 1 d U
C102 C 0.9462(10) -0.0532(7) 0.2452(10) 0.043(4) Uani 1 1 d U
C103 C 0.9189(10) -0.0608(7) 0.1800(10) 0.045(4) Uani 1 1 d U
C104 C 0.8374(10) -0.0617(7) 0.1784(10) 0.043(4) Uani 1 1 d U
C105 C 0.7235(10) -0.0733(6) 0.1266(9) 0.038(4) Uani 1 1 d U
C106 C 0.6772(9) -0.0845(7) 0.0638(9) 0.043(4) Uani 1 1 d U
C107 C 0.6040(9) -0.0877(6) 0.0873(9) 0.035(4) Uani 1 1 d U
C108 C 0.6082(10) -0.0770(6) 0.1590(9) 0.041(4) Uani 1 1 d U
C109 C 0.5535(9) -0.0644(6) 0.2665(9) 0.032(4) Uani 1 1 d U
C110 C 0.4911(9) -0.0617(7) 0.3100(9) 0.039(4) Uani 1 1 d U
C111 C 0.5203(9) -0.0559(6) 0.3788(9) 0.035(4) Uani 1 1 d U
C112 C 0.5984(10) -0.0499(7) 0.3793(9) 0.044(4) Uani 1 1 d U
C113 C 0.7161(10) -0.0410(7) 0.4333(9) 0.042(4) Uani 1 1 d U
C114 C 0.7625(9) -0.0347(6) 0.4932(9) 0.039(4) Uani 1 1 d U
C115 C 0.8341(10) -0.0331(6) 0.4703(9) 0.039(4) Uani 1 1 d U
C116 C 0.8290(10) -0.0374(7) 0.3960(10) 0.043(4) Uani 1 1 d U
C117 C 1.0227(10) -0.0493(7) 0.2636(11) 0.059(5) Uani 1 1 d U
H117 H 1.0408 -0.0442 0.3094 0.071 Uiso 1 1 calc R
C118 C 1.0687(11) -0.0537(8) 0.2085(12) 0.071(6) Uani 1 1 d U
H118 H 1.1196 -0.0505 0.2170 0.085 Uiso 1 1 calc R
C119 C 1.0410(11) -0.0626(8) 0.1415(12) 0.075(7) Uani 1 1 d U
H119 H 1.0739 -0.0658 0.1061 0.090 Uiso 1 1 calc R
C120 C 0.9666(10) -0.0671(7) 0.1248(10) 0.058(5) Uani 1 1 d U
H120 H 0.9485 -0.0738 0.0795 0.069 Uiso 1 1 calc R
C121 C 0.6894(10) -0.0899(6) -0.0046(9) 0.043(4) Uani 1 1 d U
H121 H 0.7372 -0.0880 -0.0201 0.051 Uiso 1 1 calc R
C122 C 0.6303(10) -0.0981(7) -0.0508(10) 0.052(5) Uani 1 1 d U
H122 H 0.6379 -0.0999 -0.0983 0.062 Uiso 1 1 calc R
C123 C 0.5608(11) -0.1035(7) -0.0284(10) 0.058(5) Uani 1 1 d U
H123 H 0.5224 -0.1112 -0.0609 0.070 Uiso 1 1 calc R
C124 C 0.5455(10) -0.0980(6) 0.0401(9) 0.044(4) Uani 1 1 d U
H124 H 0.4973 -0.1010 0.0544 0.052 Uiso 1 1 calc R
C125 C 0.4182(9) -0.0645(7) 0.2954(9) 0.047(5) Uani 1 1 d U
H125 H 0.4004 -0.0703 0.2497 0.056 Uiso 1 1 calc R
C126 C 0.3688(9) -0.0588(6) 0.3481(9) 0.046(5) Uani 1 1 d U
H126 H 0.3180 -0.0584 0.3376 0.056 Uiso 1 1 calc R
C127 C 0.3972(9) -0.0537(7) 0.4175(9) 0.051(5) Uani 1 1 d U
H127 H 0.3637 -0.0514 0.4526 0.061 Uiso 1 1 calc R
C128 C 0.4745(9) -0.0517(7) 0.4370(9) 0.050(5) Uani 1 1 d U
H128 H 0.4931 -0.0480 0.4829 0.060 Uiso 1 1 calc R
C129 C 0.7524(10) -0.0348(7) 0.5651(9) 0.047(4) Uani 1 1 d U
H129 H 0.7048 -0.0372 0.5811 0.057 Uiso 1 1 calc R
C130 C 0.8109(11) -0.0315(7) 0.6110(10) 0.055(5) Uani 1 1 d U
H130 H 0.8034 -0.0305 0.6586 0.066 Uiso 1 1 calc R
C131 C 0.8833(11) -0.0296(8) 0.5879(11) 0.072(6) Uani 1 1 d U
H131 H 0.9233 -0.0277 0.6203 0.086 Uiso 1 1 calc R
C132 C 0.8958(10) -0.0306(7) 0.5165(10) 0.052(5) Uani 1 1 d U
H132 H 0.9434 -0.0295 0.5006 0.063 Uiso 1 1 calc R
Fe2 Fe 0.78249(15) 0.06480(9) 0.22747(14) 0.0387(8) Uani 1 1 d U
N201 N 0.7502(8) 0.0552(5) 0.1314(7) 0.044(3) Uani 1 1 d U
N202 N 0.6828(7) 0.0628(5) 0.2522(7) 0.039(3) Uani 1 1 d U
N203 N 0.8139(7) 0.0803(5) 0.3226(7) 0.039(3) Uani 1 1 d U
N204 N 0.8822(8) 0.0715(6) 0.2013(8) 0.049(4) Uani 1 1 d U
N205 N 0.8666(8) 0.0572(6) 0.0743(8) 0.051(4) Uani 1 1 d U
N206 N 0.6164(7) 0.0494(5) 0.1402(7) 0.038(3) Uani 1 1 d U
N207 N 0.6975(8) 0.0813(5) 0.3794(7) 0.039(3) Uani 1 1 d U
N208 N 0.9481(7) 0.0895(5) 0.3128(8) 0.047(4) Uani 1 1 d U
C201 C 0.7935(10) 0.0518(7) 0.0733(9) 0.043(4) Uani 1 1 d U
C202 C 0.7491(10) 0.0427(7) 0.0107(10) 0.049(4) Uani 1 1 d U
C203 C 0.6739(10) 0.0433(7) 0.0300(9) 0.043(4) Uani 1 1 d U
C204 C 0.6786(10) 0.0484(7) 0.1035(9) 0.040(4) Uani 1 1 d U
C205 C 0.6170(10) 0.0566(7) 0.2099(10) 0.039(4) Uani 1 1 d U
C206 C 0.5529(9) 0.0633(6) 0.2497(9) 0.035(4) Uani 1 1 d U
C207 C 0.5787(9) 0.0723(6) 0.3171(9) 0.035(4) Uani 1 1 d U
C208 C 0.6574(10) 0.0733(7) 0.3184(9) 0.036(4) Uani 1 1 d U
C209 C 0.7707(10) 0.0847(6) 0.3793(9) 0.039(4) Uani 1 1 d U
C210 C 0.8136(10) 0.0960(6) 0.4419(10) 0.038(4) Uani 1 1 d U
C211 C 0.8887(10) 0.0977(6) 0.4223(10) 0.043(4) Uani 1 1 d U
C212 C 0.8860(10) 0.0895(7) 0.3481(9) 0.040(4) Uani 1 1 d U
C213 C 0.9442(10) 0.0811(7) 0.2440(10) 0.042(4) Uani 1 1 d U
C214 C 1.0098(10) 0.0824(7) 0.2051(10) 0.046(4) Uani 1 1 d U
C215 C 0.9877(10) 0.0722(7) 0.1356(11) 0.056(5) Uani 1 1 d U
C216 C 0.9077(10) 0.0646(7) 0.1328(10) 0.044(4) Uani 1 1 d U
C217 C 0.7652(10) 0.0374(7) -0.0597(9) 0.051(5) Uani 1 1 d U
H217 H 0.8135 0.0391 -0.0740 0.062 Uiso 1 1 calc R
C218 C 0.7057(11) 0.0296(7) -0.1070(10) 0.058(5) Uani 1 1 d U
H218 H 0.7150 0.0251 -0.1538 0.070 Uiso 1 1 calc R
C219 C 0.6336(11) 0.0283(7) -0.0879(9) 0.056(5) Uani 1 1 d U
H219 H 0.5954 0.0240 -0.1218 0.067 Uiso 1 1 calc R
C220 C 0.6176(10) 0.0332(7) -0.0194(9) 0.052(5) Uani 1 1 d U
H220 H 0.5691 0.0298 -0.0063 0.062 Uiso 1 1 calc R
C221 C 0.4782(9) 0.0604(6) 0.2263(10) 0.044(4) Uani 1 1 d U
H221 H 0.4635 0.0534 0.1801 0.052 Uiso 1 1 calc R
C222 C 0.4280(10) 0.0689(7) 0.2772(11) 0.059(5) Uani 1 1 d U
H222 H 0.3776 0.0677 0.2649 0.070 Uiso 1 1 calc R
C223 C 0.4511(11) 0.0793(7) 0.3472(11) 0.063(6) Uani 1 1 d U
H223 H 0.4163 0.0847 0.3804 0.076 Uiso 1 1 calc R
C224 C 0.5248(10) 0.0813(7) 0.3659(10) 0.056(5) Uani 1 1 d U
H224 H 0.5398 0.0888 0.4120 0.068 Uiso 1 1 calc R
C225 C 0.7983(11) 0.1034(7) 0.5113(10) 0.057(5) Uani 1 1 d U
H225 H 0.7495 0.1026 0.5241 0.068 Uiso 1 1 calc R
C226 C 0.8534(11) 0.1116(7) 0.5606(11) 0.063(6) Uani 1 1 d U
H226 H 0.8431 0.1159 0.6072 0.076 Uiso 1 1 calc R
C227 C 0.9265(11) 0.1135(8) 0.5396(11) 0.069(6) Uani 1 1 d U
H227 H 0.9645 0.1177 0.5737 0.083 Uiso 1 1 calc R
C228 C 0.9446(10) 0.1097(7) 0.4720(10) 0.056(5) Uani 1 1 d U
H228 H 0.9929 0.1149 0.4593 0.068 Uiso 1 1 calc R
C229 C 1.0847(10) 0.0879(7) 0.2214(11) 0.064(5) Uani 1 1 d U
H229 H 1.1003 0.0954 0.2673 0.076 Uiso 1 1 calc R
C230 C 1.1365(11) 0.0826(8) 0.1729(12) 0.072(6) Uani 1 1 d U
H230 H 1.1869 0.0860 0.1844 0.086 Uiso 1 1 calc R
C231 C 1.1094(11) 0.0719(7) 0.1044(12) 0.071(6) Uani 1 1 d U
H231 H 1.1443 0.0681 0.0709 0.085 Uiso 1 1 calc R
C232 C 1.0357(10) 0.0664(7) 0.0819(11) 0.067(5) Uani 1 1 d U
H232 H 1.0201 0.0596 0.0358 0.080 Uiso 1 1 calc R
C301 C 0.7834(9) -0.2209(7) -0.0107(8) 0.047(3) Uani 1 1 d U
H301 H 0.7768 -0.1832 -0.0140 0.056 Uiso 1 1 calc R
C302 C 0.8013(10) -0.3198(7) 0.0000(9) 0.051(3) Uani 1 1 d U
H302 H 0.8083 -0.3574 0.0038 0.061 Uiso 1 1 calc R
C303 C 0.8127(9) -0.2453(7) -0.0758(9) 0.039(4) Uani 1 1 d U
C304 C 0.8303(10) -0.2198(8) -0.1335(10) 0.069(6) Uani 1 1 d U
H304 H 0.8230 -0.1841 -0.1362 0.083 Uiso 1 1 calc R
C305 C 0.8588(12) -0.2453(9) -0.1883(11) 0.083(7) Uani 1 1 d U
H305 H 0.8726 -0.2266 -0.2270 0.099 Uiso 1 1 calc R
C306 C 0.8676(12) -0.2995(9) -0.1870(11) 0.081(7) Uani 1 1 d U
H306 H 0.8849 -0.3172 -0.2251 0.097 Uiso 1 1 calc R
C307 C 0.8490(10) -0.3263(8) -0.1255(10) 0.069(6) Uani 1 1 d U
H307 H 0.8552 -0.3620 -0.1219 0.083 Uiso 1 1 calc R
C308 C 0.8215(9) -0.2981(7) -0.0713(9) 0.047(4) Uani 1 1 d U
C309 C 0.7210(10) -0.3032(7) 0.0065(9) 0.044(4) Uani 1 1 d U
C310 C 0.6638(10) -0.3361(7) 0.0214(9) 0.057(5) Uani 1 1 d U
H310 H 0.6711 -0.3717 0.0268 0.069 Uiso 1 1 calc R
C311 C 0.5943(10) -0.3133(7) 0.0280(9) 0.056(5) Uani 1 1 d U
H311 H 0.5537 -0.3346 0.0344 0.067 Uiso 1 1 calc R
C312 C 0.5839(10) -0.2602(7) 0.0254(9) 0.052(5) Uani 1 1 d U
H312 H 0.5379 -0.2457 0.0331 0.062 Uiso 1 1 calc R
C313 C 0.6430(9) -0.2294(7) 0.0111(8) 0.050(5) Uani 1 1 d U
H313 H 0.6364 -0.1937 0.0069 0.060 Uiso 1 1 calc R
C314 C 0.7123(9) -0.2504(7) 0.0027(8) 0.040(4) Uani 1 1 d U
C315 C 0.8486(11) -0.2897(8) 0.0538(10) 0.055(4) Uani 1 1 d U
C316 C 0.8999(11) -0.3114(9) 0.1006(10) 0.071(5) Uani 1 1 d U
H316 H 0.9045 -0.3472 0.1041 0.085 Uiso 1 1 calc R
C317 C 0.9423(12) -0.2808(11) 0.1406(13) 0.100(8) Uani 1 1 d U
H317 H 0.9785 -0.2951 0.1709 0.120 Uiso 1 1 calc R
C318 C 0.9334(11) -0.2265(10) 0.1378(11) 0.084(7) Uani 1 1 d U
H318 H 0.9626 -0.2051 0.1671 0.101 Uiso 1 1 calc R
C319 C 0.8796(10) -0.2046(8) 0.0901(9) 0.066(5) Uani 1 1 d U
H319 H 0.8717 -0.1690 0.0877 0.080 Uiso 1 1 calc R
C320 C 0.8400(10) -0.2380(8) 0.0480(10) 0.045(4) Uani 1 1 d U
C401 C 0.6959(10) 0.3111(6) 0.2604(9) 0.055(3) Uani 1 1 d U
H401 H 0.6930 0.3489 0.2550 0.066 Uiso 1 1 calc R
C402 C 0.7013(10) 0.2108(6) 0.2747(9) 0.055(3) Uani 1 1 d U
H402 H 0.7045 0.1730 0.2796 0.066 Uiso 1 1 calc R
C403 C 0.7762(11) 0.2882(7) 0.2529(9) 0.052(4) Uani 1 1 d U
C404 C 0.8364(12) 0.3192(8) 0.2349(9) 0.071(6) Uani 1 1 d U
H404 H 0.8333 0.3549 0.2287 0.086 Uiso 1 1 calc R
C405 C 0.9020(13) 0.2905(10) 0.2274(12) 0.088(7) Uani 1 1 d U
H405 H 0.9448 0.3086 0.2181 0.106 Uiso 1 1 calc R
C406 C 0.9065(13) 0.2386(10) 0.2330(12) 0.092(7) Uani 1 1 d U
H406 H 0.9511 0.2221 0.2258 0.111 Uiso 1 1 calc R
C407 C 0.8453(12) 0.2093(8) 0.2493(9) 0.066(5) Uani 1 1 d U
H407 H 0.8483 0.1735 0.2544 0.079 Uiso 1 1 calc R
C408 C 0.7778(11) 0.2364(7) 0.2577(9) 0.056(4) Uani 1 1 d U
C409 C 0.6461(11) 0.2815(7) 0.2088(10) 0.059(5) Uani 1 1 d U
C410 C 0.5970(10) 0.3029(8) 0.1593(9) 0.060(5) Uani 1 1 d U
H410 H 0.5939 0.3386 0.1537 0.072 Uiso 1 1 calc R
C411 C 0.5513(11) 0.2692(9) 0.1169(10) 0.071(6) Uani 1 1 d U
H411 H 0.5197 0.2831 0.0819 0.085 Uiso 1 1 calc R
C412 C 0.5533(11) 0.2149(9) 0.1274(12) 0.082(7) Uani 1 1 d U
H412 H 0.5204 0.1931 0.1025 0.098 Uiso 1 1 calc R
C413 C 0.6049(11) 0.1949(8) 0.1754(11) 0.066(6) Uani 1 1 d U
H413 H 0.6094 0.1591 0.1805 0.080 Uiso 1 1 calc R
C414 C 0.6497(11) 0.2272(7) 0.2158(9) 0.053(4) Uani 1 1 d U
C415 C 0.6746(10) 0.2915(7) 0.3325(10) 0.055(5) Uani 1 1 d U
C416 C 0.6531(10) 0.3215(8) 0.3863(10) 0.069(6) Uani 1 1 d U
H416 H 0.6502 0.3574 0.3812 0.082 Uiso 1 1 calc R
C417 C 0.6357(12) 0.2986(9) 0.4487(12) 0.081(7) Uani 1 1 d U
H417 H 0.6214 0.3192 0.4855 0.097 Uiso 1 1 calc R
C418 C 0.6392(12) 0.2465(9) 0.4564(11) 0.075(7) Uani 1 1 d U
H418 H 0.6275 0.2314 0.4984 0.090 Uiso 1 1 calc R
C419 C 0.6610(10) 0.2148(7) 0.4000(9) 0.059(5) Uani 1 1 d U
H419 H 0.6622 0.1789 0.4045 0.071 Uiso 1 1 calc R
C420 C 0.6796(10) 0.2374(7) 0.3408(9) 0.048(4) Uani 1 1 d U
P1 P 0.6250(4) -0.2294(2) 0.2446(3) 0.0762(19) Uani 1 1 d U
C11 C 0.6978(11) -0.2119(10) 0.1913(10) 0.120(9) Uani 1 1 d U
H11A H 0.6954 -0.1754 0.1816 0.181 Uiso 1 1 calc R
H11B H 0.6931 -0.2310 0.1482 0.181 Uiso 1 1 calc R
H11C H 0.7444 -0.2200 0.2150 0.181 Uiso 1 1 calc R
C12 C 0.5373(10) -0.2157(9) 0.2042(10) 0.101(7) Uani 1 1 d U
H12A H 0.5342 -0.1794 0.1933 0.152 Uiso 1 1 calc R
H12B H 0.4995 -0.2246 0.2354 0.152 Uiso 1 1 calc R
H12C H 0.5307 -0.2356 0.1621 0.152 Uiso 1 1 calc R
C13 C 0.6361(12) -0.1964(8) 0.3243(10) 0.103(8) Uani 1 1 d U
H13A H 0.6348 -0.1597 0.3160 0.154 Uiso 1 1 calc R
H13B H 0.6828 -0.2057 0.3470 0.154 Uiso 1 1 calc R
H13C H 0.5967 -0.2058 0.3535 0.154 Uiso 1 1 calc R
C14 C 0.6283(16) -0.2966(8) 0.2622(15) 0.182(12) Uani 1 1 d U
H14A H 0.6225 -0.3156 0.2192 0.274 Uiso 1 1 calc R
H14B H 0.5890 -0.3057 0.2917 0.274 Uiso 1 1 calc R
H14C H 0.6751 -0.3052 0.2853 0.274 Uiso 1 1 calc R
P2 P 0.8825(3) 0.2151(2) 0.0050(3) 0.0680(18) Uani 1 1 d U
C21 C 0.8626(13) 0.2658(8) -0.0553(12) 0.125(9) Uani 1 1 d U
H21A H 0.8151 0.2598 -0.0787 0.187 Uiso 1 1 calc R
H21B H 0.9000 0.2668 -0.0891 0.187 Uiso 1 1 calc R
H21C H 0.8620 0.2983 -0.0310 0.187 Uiso 1 1 calc R
C22 C 0.8135(11) 0.2088(11) 0.0664(11) 0.150(11) Uani 1 1 d U
H22A H 0.7666 0.2019 0.0423 0.225 Uiso 1 1 calc R
H22B H 0.8104 0.2404 0.0926 0.225 Uiso 1 1 calc R
H22C H 0.8260 0.1806 0.0976 0.225 Uiso 1 1 calc R
C23 C 0.9701(11) 0.2279(10) 0.0449(11) 0.128(9) Uani 1 1 d U
H23A H 0.9681 0.2593 0.0716 0.193 Uiso 1 1 calc R
H23B H 1.0056 0.2316 0.0098 0.193 Uiso 1 1 calc R
H23C H 0.9844 0.1996 0.0753 0.193 Uiso 1 1 calc R
C24 C 0.8864(16) 0.1575(8) -0.0442(14) 0.165(12) Uani 1 1 d U
H24A H 0.8387 0.1508 -0.0667 0.247 Uiso 1 1 calc R
H24B H 0.9002 0.1292 -0.0138 0.247 Uiso 1 1 calc R
H24C H 0.9224 0.1613 -0.0789 0.247 Uiso 1 1 calc R

loop_
_atom_site_aniso_label
_atom_site_aniso_U_11
_atom_site_aniso_U_22
_atom_site_aniso_U_33
_atom_site_aniso_U_23
_atom_site_aniso_U_13
_atom_site_aniso_U_12
Fe1 0.0326(14) 0.0351(17) 0.0440(15) 0.0011(16) 0.0064(12) -0.0003(15)
N101 0.032(2) 0.032(9) 0.047(5) 0.013(8) 0.007(3) 0.006(7)
N102 0.039(4) 0.029(9) 0.042(4) 0.005(8) 0.002(3) 0.005(8)
N103 0.034(3) 0.042(10) 0.046(5) -0.002(9) 0.006(3) -0.004(8)
N104 0.036(4) 0.019(8) 0.046(3) 0.000(7) 0.002(2) 0.003(7)
N105 0.037(5) 0.035(9) 0.062(5) -0.013(9) 0.004(4) -0.014(8)
N106 0.042(4) 0.053(11) 0.048(6) 0.010(9) 0.006(4) -0.002(9)
N107 0.040(5) 0.033(9) 0.044(5) 0.003(8) 0.002(4) -0.002(8)
N108 0.036(4) 0.046(10) 0.045(5) 0.003(9) 0.001(3) 0.013(8)
C101 0.033(3) 0.028(11) 0.060(5) -0.008(12) 0.005(3) 0.003(10)
C102 0.032(3) 0.040(13) 0.058(6) 0.023(11) 0.006(3) 0.013(10)
C103 0.034(4) 0.048(13) 0.054(6) 0.022(12) 0.014(3) -0.003(10)
C104 0.035(3) 0.046(13) 0.050(6) 0.005(12) 0.012(3) -0.013(10)
C105 0.041(4) 0.029(11) 0.043(5) 0.005(10) 0.003(3) 0.006(10)
C106 0.041(5) 0.044(12) 0.044(5) -0.006(11) 0.001(4) 0.020(10)
C107 0.045(5) 0.021(11) 0.040(5) 0.010(10) 0.001(3) -0.003(9)
C108 0.043(4) 0.031(12) 0.049(5) -0.011(11) 0.007(3) -0.011(10)
C109 0.035(3) 0.018(11) 0.044(5) 0.004(10) 0.004(3) -0.002(9)
C110 0.036(3) 0.040(12) 0.040(5) 0.019(10) 0.005(3) -0.011(10)
C111 0.037(4) 0.026(11) 0.044(5) 0.001(11) 0.007(3) -0.003(9)
C112 0.037(4) 0.055(13) 0.039(5) 0.013(11) 0.005(3) -0.001(11)
C113 0.038(4) 0.039(12) 0.049(3) -0.021(11) 0.004(3) -0.001(11)
C114 0.043(5) 0.028(11) 0.046(3) 0.006(11) -0.001(3) 0.000(10)
C115 0.040(4) 0.023(11) 0.052(4) 0.007(11) -0.004(3) 0.002(10)
C116 0.037(4) 0.042(12) 0.051(4) 0.009(11) 0.001(3) -0.002(10)
C117 0.033(3) 0.060(14) 0.086(10) 0.001(13) 0.005(5) 0.002(11)
C118 0.038(6) 0.059(15) 0.117(14) -0.025(16) 0.024(6) -0.006(12)
C119 0.047(6) 0.076(16) 0.106(11) -0.028(17) 0.041(9) -0.019(13)
C120 0.050(7) 0.049(13) 0.078(7) -0.009(12) 0.032(6) -0.015(12)
C121 0.057(8) 0.030(12) 0.041(4) 0.009(11) 0.006(5) 0.001(10)
C122 0.063(10) 0.051(14) 0.041(6) -0.002(11) 0.000(5) 0.013(12)
C123 0.064(9) 0.063(14) 0.047(6) -0.007(13) -0.004(7) -0.012(12)
C124 0.045(6) 0.038(12) 0.048(7) 0.002(11) -0.004(5) 0.007(10)
C125 0.035(3) 0.052(13) 0.053(7) 0.014(11) 0.003(4) -0.005(11)
C126 0.034(6) 0.038(12) 0.068(10) -0.014(12) 0.006(5) -0.007(10)
C127 0.039(5) 0.053(13) 0.061(8) -0.002(13) 0.011(6) -0.001(11)
C128 0.040(6) 0.062(14) 0.049(6) -0.015(12) 0.009(4) 0.001(11)
C129 0.058(8) 0.037(12) 0.046(3) -0.002(12) 0.000(5) 0.002(11)
C130 0.078(11) 0.037(12) 0.050(6) -0.003(12) -0.013(6) -0.006(13)
C131 0.064(8) 0.082(16) 0.066(6) -0.032(15) -0.026(8) 0.009(13)
C132 0.045(5) 0.039(12) 0.071(7) -0.019(13) -0.014(5) 0.007(10)
Fe2 0.0347(14) 0.0364(18) 0.0458(15) 0.0019(16) 0.0098(12) 0.0012(15)
N201 0.041(4) 0.047(10) 0.044(3) 0.002(8) 0.009(3) 0.003(8)
N202 0.033(2) 0.043(10) 0.039(5) 0.011(8) 0.007(3) 0.002(7)
N203 0.037(4) 0.035(9) 0.045(4) 0.012(8) 0.005(3) -0.004(8)
N204 0.034(3) 0.059(11) 0.056(5) -0.007(9) 0.011(3) 0.002(8)
N205 0.044(4) 0.058(11) 0.051(5) 0.009(10) 0.014(4) 0.010(9)
N206 0.038(5) 0.032(9) 0.044(4) 0.007(8) 0.003(4) 0.012(7)
N207 0.045(4) 0.033(9) 0.040(5) 0.005(8) 0.009(4) -0.007(8)
N208 0.033(5) 0.045(10) 0.061(5) 0.004(10) 0.001(4) 0.000(8)
C201 0.047(4) 0.033(12) 0.051(4) -0.012(11) 0.014(3) -0.001(11)
C202 0.054(5) 0.048(13) 0.046(4) -0.004(12) 0.014(4) -0.006(11)
C203 0.050(5) 0.037(12) 0.042(4) 0.004(11) 0.006(3) 0.008(11)
C204 0.045(4) 0.034(11) 0.043(4) 0.003(11) 0.009(3) -0.010(11)
C205 0.034(3) 0.037(12) 0.047(5) -0.005(11) 0.006(3) 0.007(10)
C206 0.034(3) 0.022(11) 0.050(6) 0.007(10) 0.013(3) -0.014(9)
C207 0.038(3) 0.020(11) 0.049(6) 0.001(10) 0.015(3) -0.004(9)
C208 0.038(3) 0.030(12) 0.039(5) 0.015(10) 0.007(3) 0.008(10)
C209 0.046(4) 0.022(11) 0.048(5) -0.004(10) 0.010(3) -0.022(10)
C210 0.050(5) 0.014(10) 0.051(5) -0.006(10) 0.006(4) -0.014(9)
C211 0.045(5) 0.027(11) 0.056(5) -0.007(11) 0.000(4) -0.004(10)
C212 0.033(4) 0.033(12) 0.052(5) 0.007(10) -0.002(3) 0.020(9)
C213 0.034(4) 0.037(12) 0.055(5) 0.022(11) 0.004(4) 0.006(10)
C214 0.035(4) 0.028(12) 0.076(6) 0.005(11) 0.013(4) -0.001(9)
C215 0.040(4) 0.055(14) 0.073(6) -0.002(13) 0.022(4) -0.008(11)
C216 0.039(4) 0.041(13) 0.055(5) 0.009(11) 0.016(3) 0.001(10)
C217 0.064(8) 0.042(12) 0.049(4) -0.010(12) 0.020(5) -0.023(11)
C218 0.077(10) 0.051(14) 0.047(6) 0.001(12) 0.005(6) 0.004(13)
C219 0.071(8) 0.058(14) 0.039(5) 0.033(11) -0.009(7) -0.009(12)
C220 0.056(6) 0.052(14) 0.046(6) 0.014(12) -0.004(5) 0.014(11)
C221 0.033(3) 0.035(12) 0.064(8) 0.008(10) 0.011(5) -0.007(10)
C222 0.041(6) 0.040(13) 0.097(12) 0.002(14) 0.026(6) 0.014(10)
C223 0.054(6) 0.055(15) 0.085(10) 0.001(14) 0.043(9) 0.022(13)
C224 0.060(7) 0.041(13) 0.071(8) -0.014(12) 0.034(6) 0.000(12)
C225 0.060(8) 0.059(14) 0.052(5) -0.014(13) 0.005(5) -0.004(12)
C226 0.074(11) 0.065(15) 0.049(7) -0.003(12) -0.004(6) -0.001(14)
C227 0.064(9) 0.084(17) 0.057(6) -0.001(14) -0.016(8) 0.008(14)
C228 0.050(6) 0.056(14) 0.061(7) 0.002(13) -0.010(6) -0.002(11)
C229 0.035(4) 0.056(14) 0.100(10) 0.013(13) 0.007(5) -0.003(11)
C230 0.038(7) 0.048(15) 0.132(14) 0.008(16) 0.025(7) -0.010(11)
C231 0.048(6) 0.042(14) 0.126(12) -0.010(16) 0.045(9) -0.013(12)
C232 0.052(7) 0.070(15) 0.081(8) 0.019(12) 0.035(6) -0.002(12)
C301 0.048(7) 0.033(6) 0.059(8) -0.005(7) 0.001(5) 0.004(6)
C302 0.066(7) 0.027(7) 0.059(8) 0.009(6) 0.013(7) 0.007(6)
C303 0.040(10) 0.033(6) 0.043(7) 0.005(6) -0.004(6) -0.005(9)
C304 0.082(15) 0.057(9) 0.070(12) 0.025(9) 0.021(12) 0.002(12)
C305 0.11(2) 0.091(12) 0.049(12) -0.005(11) 0.018(12) -0.053(16)
C306 0.086(18) 0.102(13) 0.057(12) -0.017(11) 0.023(13) -0.003(16)
C307 0.087(16) 0.056(9) 0.066(12) -0.022(8) 0.020(12) -0.006(12)
C308 0.057(11) 0.034(7) 0.050(7) -0.001(6) 0.009(7) 0.003(10)
C309 0.062(6) 0.034(6) 0.035(11) 0.004(11) 0.006(7) 0.004(5)
C310 0.069(9) 0.043(8) 0.060(13) 0.012(11) 0.006(12) -0.004(6)
C311 0.064(8) 0.059(9) 0.045(13) 0.005(13) 0.006(11) -0.009(8)
C312 0.042(7) 0.060(10) 0.051(13) -0.010(12) -0.014(10) -0.004(7)
C313 0.052(8) 0.045(8) 0.052(13) -0.003(11) 0.010(11) 0.007(6)
C314 0.049(6) 0.033(6) 0.037(11) -0.010(11) 0.000(6) 0.002(5)
C315 0.057(9) 0.059(8) 0.050(9) 0.007(9) 0.005(7) 0.014(9)
C316 0.056(15) 0.111(12) 0.047(15) 0.018(11) 0.019(7) 0.038(11)
C317 0.043(15) 0.180(19) 0.076(18) -0.001(17) -0.005(9) 0.036(16)
C318 0.044(14) 0.167(17) 0.043(14) -0.019(15) 0.009(7) -0.019(14)
C319 0.065(15) 0.093(10) 0.042(14) -0.030(10) 0.011(8) -0.012(10)
C320 0.043(9) 0.053(8) 0.041(8) -0.004(8) 0.009(6) -0.005(9)
C401 0.087(9) 0.015(7) 0.061(8) 0.010(6) -0.018(7) -0.011(7)
C402 0.100(9) 0.016(6) 0.050(8) 0.014(6) 0.013(6) -0.001(7)
C403 0.083(7) 0.035(7) 0.036(11) 0.009(11) -0.009(7) -0.015(6)
C404 0.098(12) 0.073(10) 0.043(13) 0.014(13) -0.005(13) -0.036(9)
C405 0.092(11) 0.126(16) 0.048(15) 0.014(19) 0.008(15) -0.028(11)
C406 0.080(10) 0.129(16) 0.066(18) 0.01(2) -0.009(14) 0.005(11)
C407 0.100(11) 0.074(10) 0.024(12) 0.007(12) 0.011(12) 0.021(8)
C408 0.090(8) 0.035(7) 0.042(12) 0.004(12) 0.009(7) 0.002(6)
C409 0.088(11) 0.023(7) 0.063(10) 0.009(8) -0.023(8) -0.009(9)
C410 0.064(14) 0.057(9) 0.058(14) 0.008(9) -0.006(8) 0.008(9)
C411 0.076(15) 0.095(13) 0.040(13) -0.006(12) -0.007(8) 0.004(12)
C412 0.051(15) 0.089(12) 0.106(19) -0.022(13) 0.003(9) -0.021(12)
C413 0.073(16) 0.036(9) 0.091(18) -0.016(10) 0.012(9) -0.019(10)
C414 0.095(10) 0.021(6) 0.043(9) -0.005(8) 0.006(8) -0.007(8)
C415 0.079(12) 0.027(6) 0.059(8) -0.002(6) -0.004(8) -0.002(11)
C416 0.071(15) 0.056(9) 0.078(13) -0.011(8) -0.008(12) 0.036(12)
C417 0.073(16) 0.087(12) 0.086(13) -0.023(11) 0.027(15) 0.015(16)
C418 0.083(17) 0.092(13) 0.051(10) -0.002(10) 0.007(12) 0.009(16)
C419 0.074(15) 0.047(8) 0.058(11) 0.004(7) 0.021(11) -0.028(11)
C420 0.072(12) 0.028(6) 0.044(7) 0.007(6) 0.000(7) -0.007(10)
P1 0.092(5) 0.067(4) 0.068(4) -0.008(4) -0.013(4) 0.000(4)
C11 0.069(11) 0.22(3) 0.070(14) -0.019(16) -0.013(9) -0.001(16)
C12 0.073(8) 0.15(2) 0.079(15) -0.025(15) 0.005(8) 0.015(13)
C13 0.125(19) 0.110(17) 0.071(11) -0.027(11) -0.008(10) 0.023(16)
C14 0.22(3) 0.060(6) 0.25(3) -0.008(12) -0.09(2) -0.018(16)
P2 0.073(4) 0.075(4) 0.057(4) -0.008(3) 0.009(3) -0.003(4)
C21 0.12(2) 0.070(13) 0.18(2) 0.046(13) -0.010(15) -0.019(15)
C22 0.062(12) 0.31(3) 0.079(16) 0.009(16) 0.010(9) -0.03(2)
C23 0.055(9) 0.20(3) 0.13(2) -0.006(16) 0.009(8) -0.008(14)
C24 0.27(3) 0.048(11) 0.18(3) -0.027(11) 0.06(2) -0.042(18)

loop_
_atom_type_symbol
_atom_type_description
_atom_type_scat_dispersion_real
_atom_type_scat_dispersion_imag
_atom_type_scat_source
C C 0.0033 0.0016 'International Tables Vol C Tables 4.2.6.8 and 6.1.1.4'
H H 0.0000 0.0000 'International Tables Vol C Tables 4.2.6.8 and 6.1.1.4'
N N 0.0061 0.0033 'International Tables Vol C Tables 4.2.6.8 and 6.1.1.4'
P P 0.1023 0.0942 'International Tables Vol C Tables 4.2.6.8 and 6.1.1.4'
Fe Fe 0.3463 0.8444 'International Tables Vol C Tables 4.2.6.8 and 6.1.1.4'

loop_
_geom_angle_atom_site_label_1
_geom_angle_atom_site_label_2
_geom_angle_atom_site_label_3
_geom_angle
N104 Fe1 N101 89.8(6)
N104 Fe1 N102 175.6(6)
N101 Fe1 N102 90.2(6)
N104 Fe1 N103 90.4(6)
N101 Fe1 N103 176.1(6)
N102 Fe1 N103 89.3(6)
C101 N101 C104 107.4(14)
C101 N101 Fe1 127.1(12)
C104 N101 Fe1 125.5(12)
C105 N102 C108 104.1(14)
C105 N102 Fe1 125.7(12)
C108 N102 Fe1 130.2(11)
C112 N103 C109 107.4(14)
C112 N103 Fe1 126.1(11)
C109 N103 Fe1 126.3(11)
C116 N104 C113 103.2(14)
C116 N104 Fe1 128.8(12)
C113 N104 Fe1 127.9(11)
C116 N105 C101 121.7(16)
C104 N106 C105 120.0(16)
C109 N107 C108 126.3(16)
C112 N108 C113 124.5(16)
N105 C101 N101 126.2(16)
N105 C101 C102 124.3(18)
N101 C101 C102 109.4(17)
C103 C102 C117 123.7(18)
C103 C102 C101 106.7(17)
C117 C102 C101 129.6(19)
C102 C103 C120 120.6(18)
C102 C103 C104 110.1(17)
C120 C103 C104 129.3(19)
N106 C104 N101 129.4(16)
N106 C104 C103 124.2(17)
N101 C104 C103 106.3(16)
N106 C105 N102 129.1(17)
N106 C105 C106 119.2(16)
N102 C105 C106 111.6(15)
C121 C106 C107 120.3(18)
C121 C106 C105 135.0(18)
C107 C106 C105 104.7(16)
C124 C107 C108 132.9(17)
C124 C107 C106 119.8(18)
C108 C107 C106 107.2(16)
N107 C108 C107 125.5(17)
N107 C108 N102 122.0(16)
C107 C108 N102 112.5(15)
N107 C109 N103 125.4(15)
N107 C109 C110 126.0(16)
N103 C109 C110 108.4(15)
C125 C110 C111 121.4(16)
C125 C110 C109 132.1(17)
C111 C110 C109 106.5(15)
C110 C111 C112 110.0(15)
C110 C111 C128 122.6(16)
C112 C111 C128 127.1(17)
N108 C112 C111 126.3(17)
N108 C112 N103 126.1(16)
C111 C112 N103 107.3(15)
N108 C113 C114 123.1(16)
N108 C113 N104 124.6(16)
C114 C113 N104 112.2(16)
C115 C114 C113 105.7(17)
C115 C114 C129 119.0(17)
C113 C114 C129 135.0(17)
C132 C115 C114 122.0(18)
C132 C115 C116 130.4(18)
C114 C115 C116 107.5(16)
N105 C116 N104 126.4(17)
N105 C116 C115 122.3(17)
N104 C116 C115 111.3(15)
C118 C117 C102 115.0(19)
C119 C118 C117 122(2)
C120 C119 C118 122(2)
C119 C120 C103 117(2)
C106 C121 C122 118.9(18)
C123 C122 C121 121.1(19)
C122 C123 C124 122(2)
C123 C124 C107 117.5(18)
C110 C125 C126 120.5(17)
C125 C126 C127 118.7(17)
C126 C127 C128 123.6(16)
C111 C128 C127 113.1(16)
C130 C129 C114 120.4(18)
C129 C130 C131 121(2)
C132 C131 C130 120.6(19)
C115 C132 C131 117.4(18)
N202 Fe2 N204 176.3(6)
N202 Fe2 N201 89.5(6)
N204 Fe2 N201 90.2(6)
N202 Fe2 N203 90.3(6)
N204 Fe2 N203 89.7(6)
N201 Fe2 N203 175.4(6)
C204 N201 C201 103.7(14)
C204 N201 Fe2 128.1(11)
C201 N201 Fe2 128.2(12)
C208 N202 C205 103.6(14)
C208 N202 Fe2 125.9(12)
C205 N202 Fe2 130.2(12)
C209 N203 C212 105.7(14)
C209 N203 Fe2 127.9(12)
C212 N203 Fe2 126.4(12)
C213 N204 C216 106.1(15)
C213 N204 Fe2 127.8(12)
C216 N204 Fe2 126.0(12)
C216 N205 C201 122.7(16)
C205 N206 C204 123.5(16)
C209 N207 C208 119.8(15)
C213 N208 C212 119.8(16)
N205 C201 N201 125.5(17)
N205 C201 C202 123.0(17)
N201 C201 C202 111.5(16)
C217 C202 C203 119.9(18)
C217 C202 C201 133.6(17)
C203 C202 C201 106.4(16)
C220 C203 C204 135.0(18)
C220 C203 C202 119.9(18)
C204 C203 C202 104.5(17)
N206 C204 N201 125.5(16)
N206 C204 C203 120.7(17)
N201 C204 C203 113.7(15)
N206 C205 N202 123.1(16)
N206 C205 C206 125.5(17)
N202 C205 C206 111.2(16)
C207 C206 C221 125.8(17)
C207 C206 C205 106.1(16)
C221 C206 C205 128.0(18)
C206 C207 C224 116.3(18)
C206 C207 C208 108.1(16)
C224 C207 C208 135.5(19)
N207 C208 N202 128.6(16)
N207 C208 C207 120.4(16)
N202 C208 C207 110.9(16)
N207 C209 N203 127.1(17)
N207 C209 C210 120.8(16)
N203 C209 C210 112.0(16)
C225 C210 C209 135.2(18)
C225 C210 C211 119.2(18)
C209 C210 C211 105.5(16)
C228 C211 C210 119.6(18)
C228 C211 C212 134.4(18)
C210 C211 C212 105.8(17)
N208 C212 N203 128.2(17)
N208 C212 C211 120.9(17)
N203 C212 C211 110.8(15)
N208 C213 N204 128.1(16)
N208 C213 C214 120.6(18)
N204 C213 C214 111.4(18)
C229 C214 C215 117.7(17)
C229 C214 C213 135(2)
C215 C214 C213 106.9(17)
C232 C215 C214 124.7(19)
C232 C215 C216 127.9(19)
C214 C215 C216 107.2(16)
N205 C216 N204 127.1(17)
N205 C216 C215 124.2(17)
N204 C216 C215 108.5(17)
C218 C217 C202 116.8(18)
C219 C218 C217 123.0(19)
C220 C219 C218 120.4(19)
C219 C220 C203 119.5(19)
C222 C221 C206 115.0(18)
C221 C222 C223 121.9(19)
C224 C223 C222 119.7(18)
C223 C224 C207 121.3(19)
C226 C225 C210 121.1(19)
C225 C226 C227 118(2)
C228 C227 C226 123(2)
C227 C228 C211 118.0(19)
C230 C229 C214 122(2)
C229 C230 C231 116(2)
C232 C231 C230 126(2)
C231 C232 C215 113(2)
C303 C301 C314 105.4(13)
C303 C301 C320 103.5(13)
C314 C301 C320 105.5(14)
C315 C302 C309 107.9(15)
C315 C302 C308 105.5(15)
C309 C302 C308 104.0(14)
C304 C303 C308 120.5(18)
C304 C303 C301 125.7(17)
C308 C303 C301 113.8(16)
C303 C304 C305 121(2)
C304 C305 C306 121(2)
C305 C306 C307 118(2)
C308 C307 C306 118.7(19)
C303 C308 C307 121.2(18)
C303 C308 C302 112.6(16)
C307 C308 C302 126.2(17)
C314 C309 C310 122.5(18)
C314 C309 C302 112.4(15)
C310 C309 C302 124.8(17)
C309 C310 C311 116.5(18)
C312 C311 C310 122.3(19)
C313 C312 C311 118.3(18)
C312 C313 C314 121.2(18)
C309 C314 C313 119.0(17)
C309 C314 C301 114.1(16)
C313 C314 C301 126.9(16)
C320 C315 C316 122(2)
C320 C315 C302 113(2)
C316 C315 C302 125(2)
C317 C316 C315 119(2)
C316 C317 C318 121(3)
C317 C318 C319 120(2)
C320 C319 C318 117(2)
C315 C320 C319 122(2)
C315 C320 C301 114.3(19)
C319 C320 C301 124.1(19)
C409 C401 C415 104.6(14)
C409 C401 C403 105.7(15)
C415 C401 C403 103.5(14)
C414 C402 C420 109.1(15)
C414 C402 C408 104.3(15)
C420 C402 C408 104.7(15)
C408 C403 C404 125(2)
C408 C403 C401 112.6(17)
C404 C403 C401 122.4(18)
C403 C404 C405 113(2)
C406 C405 C404 124(2)
C405 C406 C407 121(3)
C406 C407 C408 117(2)
C403 C408 C407 120(2)
C403 C408 C402 114.4(18)
C407 C408 C402 125.8(18)
C410 C409 C414 119.2(19)
C410 C409 C401 126.1(17)
C414 C409 C401 114.7(18)
C409 C410 C411 118.9(19)
C412 C411 C410 121(2)
C413 C412 C411 119(2)
C412 C413 C414 121(2)
C413 C414 C409 122(2)
C413 C414 C402 125.8(18)
C409 C414 C402 112.2(18)
C416 C415 C420 119.9(19)
C416 C415 C401 126.0(18)
C420 C415 C401 114.1(17)
C415 C416 C417 120(2)
C418 C417 C416 120(2)
C417 C418 C419 120(2)
C420 C419 C418 119.1(19)
C419 C420 C415 120.7(19)
C419 C420 C402 127.1(17)
C415 C420 C402 112.0(16)
C13 P1 C12 110.2(10)
C13 P1 C14 107.9(12)
C12 P1 C14 107.6(12)
C13 P1 C11 109.1(11)
C12 P1 C11 112.0(10)
C14 P1 C11 110.0(13)
C23 P2 C24 109.4(13)
C23 P2 C21 107.2(11)
C24 P2 C21 106.5(12)
C23 P2 C22 112.2(10)
C24 P2 C22 109.1(12)
C21 P2 C22 112.2(12)

loop_
_geom_bond_atom_site_label_1
_geom_bond_atom_site_label_2
_geom_bond_distance
Fe1 N104 1.896(13)
Fe1 N101 1.911(13)
Fe1 N102 1.918(14)
Fe1 N103 1.926(13)
N101 C101 1.397(19)
N101 C104 1.403(19)
N102 C105 1.396(18)
N102 C108 1.405(19)
N103 C112 1.425(19)
N103 C109 1.430(19)
N104 C116 1.377(19)
N104 C113 1.430(18)
N105 C116 1.328(19)
N105 C101 1.356(19)
N106 C104 1.305(19)
N106 C105 1.304(18)
N107 C109 1.302(18)
N107 C108 1.338(19)
N108 C112 1.310(19)
N108 C113 1.322(18)
C101 C102 1.45(2)
C102 C103 1.33(2)
C102 C117 1.41(2)
C103 C120 1.41(2)
C103 C104 1.47(2)
C105 C106 1.46(2)
C106 C121 1.35(2)
C106 C107 1.42(2)
C107 C124 1.38(2)
C107 C108 1.40(2)
C109 C110 1.44(2)
C110 C125 1.34(2)
C110 C111 1.40(2)
C111 C112 1.42(2)
C111 C128 1.43(2)
C113 C114 1.40(2)
C114 C115 1.39(2)
C114 C129 1.40(2)
C115 C132 1.39(2)
C115 C116 1.43(2)
C117 C118 1.38(2)
C118 C119 1.37(2)
C119 C120 1.37(2)
C121 C122 1.37(2)
C122 C123 1.36(2)
C123 C124 1.36(2)
C125 C126 1.39(2)
C126 C127 1.41(2)
C127 C128 1.43(2)
C129 C130 1.34(2)
C130 C131 1.41(2)
C131 C132 1.40(2)
Fe2 N202 1.889(13)
Fe2 N204 1.904(14)
Fe2 N201 1.919(14)
Fe2 N203 1.925(14)
N201 C204 1.387(19)
N201 C201 1.398(18)
N202 C208 1.400(19)
N202 C205 1.413(19)
N203 C209 1.376(18)
N203 C212 1.388(19)
N204 C213 1.38(2)
N204 C216 1.428(19)
N205 C216 1.33(2)
N205 C201 1.329(19)
N206 C205 1.349(18)
N206 C204 1.357(18)
N207 C209 1.327(18)
N207 C208 1.360(19)
N208 C213 1.33(2)
N208 C212 1.342(19)
C201 C202 1.43(2)
C202 C217 1.40(2)
C202 C203 1.43(2)
C203 C220 1.38(2)
C203 C204 1.42(2)
C205 C206 1.43(2)
C206 C207 1.37(2)
C206 C221 1.40(2)
C207 C224 1.41(2)
C207 C208 1.42(2)
C209 C210 1.42(2)
C210 C225 1.39(2)
C210 C211 1.43(2)
C211 C228 1.39(2)
C211 C212 1.44(2)
C213 C214 1.43(2)
C214 C229 1.38(2)
C214 C215 1.39(2)
C215 C232 1.39(2)
C215 C216 1.46(2)
C217 C218 1.38(2)
C218 C219 1.37(2)
C219 C220 1.36(2)
C221 C222 1.38(2)
C222 C223 1.41(2)
C223 C224 1.36(2)
C225 C226 1.35(2)
C226 C227 1.40(2)
C227 C228 1.36(2)
C229 C230 1.36(2)
C230 C231 1.41(3)
C231 C232 1.39(2)
C301 C303 1.52(2)
C301 C314 1.53(2)
C301 C320 1.54(2)
C302 C315 1.52(2)
C302 C309 1.53(2)
C302 C308 1.54(2)
C303 C304 1.34(2)
C303 C308 1.37(2)
C304 C305 1.36(2)
C305 C306 1.40(3)
C306 C307 1.42(2)
C307 C308 1.38(2)
C309 C314 1.37(2)
C309 C310 1.38(2)
C310 C311 1.40(2)
C311 C312 1.38(2)
C312 C313 1.37(2)
C313 C314 1.38(2)
C315 C320 1.34(2)
C315 C316 1.37(2)
C316 C317 1.32(3)
C317 C318 1.41(3)
C318 C319 1.42(3)
C319 C320 1.36(2)
C401 C409 1.51(2)
C401 C415 1.54(2)
C401 C403 1.58(2)
C402 C414 1.49(2)
C402 C420 1.51(2)
C402 C408 1.58(2)
C403 C408 1.34(2)
C403 C404 1.41(2)
C404 C405 1.41(3)
C405 C406 1.34(3)
C406 C407 1.39(3)
C407 C408 1.42(2)
C409 C410 1.38(2)
C409 C414 1.41(2)
C410 C411 1.42(2)
C411 C412 1.42(2)
C412 C413 1.38(2)
C413 C414 1.37(2)
C415 C416 1.36(2)
C415 C420 1.40(2)
C416 C417 1.39(2)
C417 C418 1.35(2)
C418 C419 1.43(2)
C419 C420 1.34(2)
P1 C13 1.751(19)
P1 C12 1.762(19)
P1 C14 1.77(2)
P1 C11 1.77(2)
P2 C23 1.75(2)
P2 C24 1.76(2)
P2 C21 1.77(2)
P2 C22 1.77(2)
